data_2000211
loop_
_publ_author_name
'Bu, X.'
'Coppens, P.'
'Lederle, B.'
'Naughton, M. J.'

_publ_section_title
;
 Structure and conductivity of a new phase of
 di[3,4;3',4'-bis(ethylenedithio)-2,2',5,5'-tetrathiafulvalenium]
 dichlorocuprate(I); \b-(BEDT-TTF)~2~CuCl~2~
;
_journal_issue 10
_journal_name_full 'Acta Crystallographica Section C'
_journal_page_first 2082
_journal_page_last 2085
_journal_paper_doi 10.1107/S010827019100505X
_journal_volume 47
_journal_year 1991
_chemical_formula_moiety 'C20 H16 S16,Cl2 Cu1'
_chemical_formula_sum 'C20 H16 Cl2 Cu S16'
_chemical_formula_weight 903.8
_space_group_IT_number 2
_space_group_name_Hall '-P 1'
_space_group_name_H-M_alt 'P -1'
_symmetry_cell_setting triclinic
_symmetry_space_group_name_Hall '-P 1'
_symmetry_space_group_name_H-M 'P -1'
_cell_angle_alpha 85.98(2)
_cell_angle_beta 79.72(2)
_cell_angle_gamma 79.95(2)
_cell_formula_units_Z 1
_cell_length_a 6.623(2)
_cell_length_b 9.723(2)
_cell_length_c 12.658(3)
_cell_volume 789.1(4)
_diffrn_radiation_type Mo
_diffrn_radiation_wavelength 0.71073
_exptl_absorpt_coefficient_mu 1.901
_exptl_crystal_density_diffrn 1.90
_exptl_crystal_F_000 455
_cod_data_source_file cr0332.cif
_cod_data_source_block cr0332a
_cod_depositor_comments
;
 Marking attached hydrogen atoms.

 Antanas Vaitkus,
 2017-08-08
;
_cod_original_cell_volume 789.0(4)
_cod_original_formula_sum 'C20 H16 Cl2 Cu1 S16'
_cod_database_code 2000211

loop_
_space_group_symop_id
_space_group_symop_operation_xyz
1 x,y,z
2 -x,-y,-z

loop_
_atom_site_label
_atom_site_fract_x
_atom_site_fract_y
_atom_site_fract_z
_atom_site_attached_hydrogens
Cu .000 .000 .000 0
Cl .0916(4) -.2021(3) .0629(2) 0
S1 .4181(3) .2584(3) .4593(2) 0
S2 .0238(3) .1756(2) .4382(2) 0
S3 .1798(3) .4606(2) .6499(2) 0
S4 -.2139(3) .3786(2) .6268(2) 0
S5 .6692(3) .0759(3) .2904(2) 0
S6 .1962(3) -.0107(3) .2600(2) 0
S7 .0084(3) .6274(3) .8403(2) 0
S8 -.4635(3) .5282(3) .8097(2) 0
C1 .1510(10) .2776(9) .5017(7) 0
C2 .0520(10) .3620(9) .5824(7) 0
C3 .4260(10) .1386(9) .3618(7) 0
C4 .2430(10) .1022(9) .3511(7) 0
C5 -.0370(10) .5221(9) .7443(7) 0
C6 -.2190(10) .4851(9) .7316(7) 0
C7 .6220(10) -.0910(10) .2586(8) 2
C8 .4530(10) -.0850(10) .1973(9) 2
C9 -.2260(10) .6250(10) .9357(9) 2
C10 -.4180(10) .6520(10) .8952(9) 2

loop_
_geom_bond_atom_site_label_1
_geom_bond_atom_site_label_2
_geom_bond_distance
Cu Cl 2.098(3)
S1 C1 1.736(7)
S1 C3 1.740(10)
S2 C1 1.730(10)
S2 C4 1.736(8)
S3 C2 1.735(9)
S3 C5 1.743(7)
S4 C2 1.734(7)
S4 C6 1.730(10)
S5 C3 1.734(8)
S5 C7 1.790(10)
S6 C4 1.750(10)
S6 C8 1.791(9)
S7 C5 1.740(10)
S7 C9 1.790(10)
S8 C6 1.742(7)
S8 C10 1.770(10)
C1 C2 1.360(10)
C3 C4 1.350(10)
C5 C6 1.350(10)
C7 C8 1.46(2)
C9 C10 1.430(10)
